data_7117764
loop_
_publ_author_name
'Ogawa, Tomohiro'
'Yoshida, Masaki'
'Ohara, Hiroki'
'Kobayashi, Atsushi'
'Kato, Masako'

_publ_section_title
;
 A dual-emissive ionic liquid based on an anionic platinum(II) complex
;
_journal_coden_ASTM CHCOFS
_journal_issue 69
_journal_name_full
;
 Chemical Communications (Cambridge, United Kingdom)
;
_journal_page_first 13377
_journal_page_last 13380
_journal_paper_doi 10.1039/c5cc04407c
_journal_volume 51
_journal_year 2015
_chemical_formula_moiety 'C32 H48 N5 Pt'
_chemical_formula_sum 'C32 H48 N5 Pt'
_chemical_formula_weight 697.85
_space_group_crystal_system monoclinic
_space_group_IT_number 14
_space_group_name_Hall '-P 2ybc'
_space_group_name_H-M_alt 'P 1 21/c 1'
_symmetry_space_group_name_Hall '-P 2ybc'
_symmetry_space_group_name_H-M 'P 1 21/c 1'
_atom_sites_solution_hydrogens geom
_atom_sites_solution_primary direct
_atom_sites_solution_secondary difmap
_audit_update_record
;
2015-04-23 deposited with the CCDC.
2015-07-14 downloaded from the CCDC.
;
_cell_angle_alpha 90.0000
_cell_angle_beta 107.877(5)
_cell_angle_gamma 90.0000
_cell_formula_units_Z 4
_cell_length_a 22.614(8)
_cell_length_b 8.529(3)
_cell_length_c 17.808(6)
_cell_measurement_reflns_used 8955
_cell_measurement_temperature 200
_cell_measurement_theta_max 27.50
_cell_measurement_theta_min 3.00
_cell_volume 3269(2)
_computing_cell_refinement 'CrystalClear-SM Expert 2.0 r16'
_computing_data_collection 'CrystalClear-SM Expert 2.0 r16 (Rigaku, 2013)'
_computing_data_reduction 'CrystalClear-SM Expert 2.0 r16'
_computing_molecular_graphics 'CrystalStructure 4.1'
_computing_publication_material 'CrystalStructure 4.1 (Rigaku, 2014)'
_computing_structure_refinement 'SHELXL2013 (Sheldrick, 2008)'
_computing_structure_solution 'SIR2004 (Burla, et al., 2005)'
_diffrn_ambient_temperature 200
_diffrn_detector_area_resol_mean 7.314
_diffrn_measured_fraction_theta_full 0.981
_diffrn_measured_fraction_theta_max 0.966
_diffrn_measurement_device_type 'Rigaku Mercury70'
_diffrn_measurement_method \w
_diffrn_radiation_type 'Mo K\a'
_diffrn_radiation_wavelength 0.71075
_diffrn_reflns_av_R_equivalents 0.0393
_diffrn_reflns_Laue_measured_fraction_full 0.981
_diffrn_reflns_Laue_measured_fraction_max 0.966
_diffrn_reflns_limit_h_max 20
_diffrn_reflns_limit_h_min -23
_diffrn_reflns_limit_k_max 11
_diffrn_reflns_limit_k_min -7
_diffrn_reflns_limit_l_max 22
_diffrn_reflns_limit_l_min -29
_diffrn_reflns_number 21244
_diffrn_reflns_point_group_measured_fraction_full 0.981
_diffrn_reflns_point_group_measured_fraction_max 0.966
_diffrn_reflns_theta_full 25.242
_diffrn_reflns_theta_max 27.503
_diffrn_reflns_theta_min 2.839
_diffrn_standards_number 0
_exptl_absorpt_coefficient_mu 4.302
_exptl_absorpt_correction_T_max 0.383
_exptl_absorpt_correction_T_min 0.227
_exptl_absorpt_correction_type numerical
_exptl_absorpt_process_details 'NUMABS (Rigaku, 1999)'
_exptl_crystal_colour colorless
_exptl_crystal_density_diffrn 1.418
_exptl_crystal_density_method 'not measured'
_exptl_crystal_description platelet
_exptl_crystal_F_000 1412.00
_exptl_crystal_recrystallization_method 'Re-crystallisation from solvent: MeCN/Et2O'
_exptl_crystal_size_max 0.991
_exptl_crystal_size_mid 0.232
_exptl_crystal_size_min 0.223
_refine_diff_density_max 2.38
_refine_diff_density_min -1.23
_refine_ls_extinction_method none
_refine_ls_goodness_of_fit_ref 1.074
_refine_ls_hydrogen_treatment noref
_refine_ls_number_parameters 343
_refine_ls_number_reflns 15650
_refine_ls_number_restraints 0
_refine_ls_R_factor_all 0.0491
_refine_ls_R_factor_gt 0.0365
_refine_ls_shift/su_max 0.001
_refine_ls_structure_factor_coef Fsqd
_refine_ls_weighting_details 'w = 1/[\s^2^(Fo^2^)+(0.0445P)^2^+1.4818P] where P=(Fo^2^+2Fc^2^)/3'
_refine_ls_weighting_scheme calc
_refine_ls_wR_factor_gt 0.0900
_refine_ls_wR_factor_ref 0.0961
_reflns_number_gt 5938
_reflns_number_total 7163
_reflns_threshold_expression F^2^>2.0\s(F^2^)
_cod_duplicate_entry 7117651
_cod_data_source_file c5cc04407c2.cif
_cod_data_source_block 20140415NBu4PtptpyCN2_2
_cod_database_code 7117764
_shelxl_res_file
;
TITL 20140415NBu4PtptpyCN2_2
CELL  0.71075 22.61400 8.52900 17.80800 90.00000 107.87700 90.00000
ZERR  4 0.00800 0.00300 0.00600 0.00000 0.00500 0.00000
LATT 1
SYMM    -X, .50+Y, .50-Z
SFAC C H N PT
UNIT 128 192 20 4
L.S. 10
FMAP 2
PLAN -25
WPDB -2
HTAB
BOND $H
CONF
LIST 4
TEMP -73.0
ACTA
SIZE 0.991 0.232 0.223
WGHT    0.044500    1.481800
FVAR       0.25834
PT1   4    0.191393    0.331049    0.309258    11.00000    0.03515    0.03378 =
         0.03363   -0.00112    0.01129    0.00189
N1    3    0.118983    0.226470    0.338417    11.00000    0.03567    0.04061 =
         0.04333   -0.00433    0.01505   -0.00365
N2    3    0.305650    0.488486    0.280948    11.00000    0.04652    0.05423 =
         0.06754    0.01748    0.02044    0.00387
N3    3    0.111523    0.440863    0.138503    11.00000    0.04955    0.11760 =
         0.04604    0.01426    0.01284    0.01835
N4    3    0.241594   -0.099744    0.162825    11.00000    0.04982    0.02943 =
         0.04359    0.00306    0.02023    0.00268
N5    3    0.521439    0.370288    0.279574    11.00000    0.11703    0.14281 =
         0.12152   -0.00971    0.04293   -0.00081
C1    1    0.060382    0.214509    0.290722    11.00000    0.04525    0.07287 =
         0.04415   -0.00065    0.01025   -0.00261
C2    1    0.013569    0.145680    0.314456    11.00000    0.03610    0.08405 =
         0.07276   -0.00132    0.01424   -0.01237
C3    1    0.028139    0.091291    0.390713    11.00000    0.04514    0.07799 =
         0.06952   -0.00364    0.02466   -0.01352
C4    1    0.087279    0.101968    0.440034    11.00000    0.05079    0.05841 =
         0.04671   -0.00592    0.01965   -0.01012
C5    1    0.133350    0.169585    0.413143    11.00000    0.04220    0.03580 =
         0.04346   -0.00594    0.01960   -0.00143
C6    1    0.198999    0.185609    0.458787    11.00000    0.04392    0.03184 =
         0.03275   -0.00564    0.01520   -0.00211
C7    1    0.223228    0.129858    0.536848    11.00000    0.05744    0.03631 =
         0.03607    0.00092    0.01948    0.00334
C8    1    0.285606    0.144276    0.575076    11.00000    0.05196    0.03588 =
         0.03384   -0.00299    0.01186    0.00456
C9    1    0.325689    0.212076    0.538513    11.00000    0.04948    0.03569 =
         0.04046   -0.00834    0.00923    0.00427
C10   1    0.300617    0.268315    0.461597    11.00000    0.03875    0.03513 =
         0.04069   -0.00061    0.01129   -0.00289
C11   1    0.237619    0.257963    0.419752    11.00000    0.03553    0.03374 =
         0.03404   -0.00259    0.01105    0.00425
C12   1    0.395680    0.224698    0.581054    11.00000    0.06015    0.05846 =
         0.05099   -0.01071    0.00700   -0.00878
C13   1    0.263623    0.428240    0.291401    11.00000    0.03908    0.03895 =
         0.04418    0.01074    0.01524    0.00655
C14   1    0.139272    0.398159    0.199668    11.00000    0.03929    0.06509 =
         0.04188    0.00255    0.01887    0.01217
C15   1    0.283436    0.029545    0.210313    11.00000    0.05630    0.03085 =
         0.04775   -0.00310    0.02096   -0.00301
C16   1    0.337075   -0.024158    0.279802    11.00000    0.06056    0.04662 =
         0.05200    0.00321    0.01730   -0.00432
C17   1    0.383524    0.106426    0.309594    11.00000    0.06290    0.05133 =
         0.06584    0.00159    0.01853   -0.00444
C18   1    0.435483    0.064457    0.382062    11.00000    0.07912    0.08029 =
         0.07069    0.00412    0.00449   -0.00933
C19   1    0.278898   -0.214608    0.129307    11.00000    0.05905    0.03090 =
         0.04816    0.00172    0.02864    0.00482
C20   1    0.316622   -0.141862    0.081980    11.00000    0.06714    0.04287 =
         0.05815   -0.00243    0.03918   -0.00067
C21   1    0.353587   -0.266465    0.053440    11.00000    0.06992    0.04829 =
         0.06311    0.00180    0.03818    0.00602
C22   1    0.389785   -0.195479    0.002568    11.00000    0.08378    0.08103 =
         0.07849   -0.01046    0.05436   -0.00144
C23   1    0.191393   -0.020898    0.097664    11.00000    0.05115    0.03615 =
         0.04877    0.00641    0.01888    0.00484
C24   1    0.139136   -0.125890    0.049874    11.00000    0.06155    0.04572 =
         0.04948    0.00458    0.02253   -0.00280
C25   1    0.095658   -0.035359   -0.017593    11.00000    0.06514    0.06217 =
         0.06905    0.00587    0.01291    0.00509
C26   1    0.040214   -0.134015   -0.063962    11.00000    0.08702    0.09262 =
         0.07194   -0.01729    0.00677    0.01658
C27   1    0.213803   -0.194269    0.216027    11.00000    0.05426    0.03176 =
         0.04846    0.00365    0.02835   -0.00089
C28   1    0.171193   -0.101628    0.252253    11.00000    0.06338    0.04425 =
         0.06519    0.00033    0.03714    0.00835
C29   1    0.153908   -0.202668    0.313370    11.00000    0.06666    0.05197 =
         0.06593   -0.00936    0.04060   -0.00721
C30   1    0.207567   -0.226469    0.386436    11.00000    0.10922    0.07916 =
         0.05727   -0.00110    0.04314    0.00288
C31   1    0.454265    0.557358    0.330756    11.00000    0.05846    0.15162 =
         0.23184   -0.02066    0.05020   -0.01347
C32   1    0.491178    0.453563    0.301808    11.00000    0.05969    0.12327 =
         0.08622    0.01206    0.00906   -0.02914
AFIX   1
H1    2   10.050620   10.254860   10.238589    11.00000   10.06589
AFIX   1
H2    2    9.972579   10.136660   10.279089    11.00000   10.07777
AFIX   1
H3    2    9.996699   10.046000   10.408999    11.00000   10.07510
AFIX   1
H4    2   10.097270   10.063530   10.492479    11.00000   10.06113
AFIX   1
H7    2   10.196650   10.082890   10.562660    11.00000   10.05050
AFIX   1
H8    2   10.301881   10.107161   10.627730    11.00000   10.04907
AFIX   1
H10   2   10.327650   10.315801   10.436688    11.00000   10.04608
AFIX   1
H12A  2   10.416149   10.275330   10.546220    11.00000   10.07060
AFIX   1
H12B  2   10.402679   10.287230   10.629161    11.00000   10.07060
AFIX   1
H12C  2   10.413120   10.119510   10.594970    11.00000   10.07060
AFIX   1
H15A  2   10.300390   10.089900   10.174150    11.00000   10.05265
AFIX   1
H15B  2   10.257320   10.102040   10.230060    11.00000   10.05265
AFIX   1
H16A  2   10.321061    9.940769   10.322841    11.00000   10.06371
AFIX   1
H16B  2   10.357990    9.885910   10.263680    11.00000   10.06371
AFIX   1
H17A  2   10.401370   10.136060   10.267321    11.00000   10.07233
AFIX   1
H17B  2   10.361450   10.199341   10.321131    11.00000   10.07233
AFIX   1
H18A  2   10.463640   10.154261   10.398201    11.00000   10.09706
AFIX   1
H18B  2   10.418270   10.037950   10.424870    11.00000   10.09706
AFIX   1
H18C  2   10.458241    9.974599   10.371000    11.00000   10.09706
AFIX   1
H19A  2   10.307281    9.726489   10.173650    11.00000   10.05187
AFIX   1
H19B  2   10.249660    9.709290   10.095361    11.00000   10.05187
AFIX   1
H20A  2   10.345690    9.936019   10.114850    11.00000   10.06186
AFIX   1
H20B  2   10.288610    9.913680   10.035880    11.00000   10.06186
AFIX   1
H21A  2   10.382820    9.681341   10.099500    11.00000   10.06775
AFIX   1
H21B  2   10.324640    9.653361   10.022420    11.00000   10.06775
AFIX   1
H22A  2   10.412789    9.721710    9.985290    11.00000   10.08930
AFIX   1
H22B  2   10.360930    9.854870    9.956120    11.00000   10.08930
AFIX   1
H22C  2   10.419089    9.882840   10.033160    11.00000   10.08930
AFIX   1
H23A  2   10.211170   10.028801   10.061161    11.00000   10.05346
AFIX   1
H23B  2   10.173141   10.063961   10.121371    11.00000   10.05346
AFIX   1
H24A  2   10.156710    9.784209   10.028790    11.00000   10.06126
AFIX   1
H24B  2   10.115741    9.832800   10.084280    11.00000   10.06126
AFIX   1
H25A  2   10.118690   10.000469    9.946419    11.00000   10.08069
AFIX   1
H25B  2   10.080480   10.058640   10.003449    11.00000   10.08069
AFIX   1
H26A  2   10.013250    9.928450    9.893050    11.00000   10.10537
AFIX   1
H26B  2   10.055090    9.773689    9.914370    11.00000   10.10537
AFIX   1
H26C  2   10.016900    9.831841    9.971380    11.00000   10.10537
AFIX   1
H27A  2   10.248240    9.759940   10.259190    11.00000   10.05045
AFIX   1
H27B  2   10.189790    9.717569   10.185020    11.00000   10.05045
AFIX   1
H28A  2   10.192921    9.994309   10.278390    11.00000   10.06446
AFIX   1
H28B  2   10.133181    9.930799   10.210700    11.00000   10.06446
AFIX   1
H29A  2   10.119381    9.848130   10.327641    11.00000   10.06837
AFIX   1
H29B  2   10.138870    9.694040   10.289629    11.00000   10.06837
AFIX   1
H30A  2   10.194660    9.708070   10.423921    11.00000   10.09356
AFIX   1
H30B  2   10.241590    9.721170   10.372789    11.00000   10.09356
AFIX   1
H30C  2   10.222100    9.875210   10.410789    11.00000   10.09356
AFIX   1
H31A  2   10.468961   10.557760   10.388121    11.00000   10.17551
AFIX   1
H31B  2   10.410870   10.522261   10.312010    11.00000   10.17551
AFIX   1
H31C  2   10.457280   10.663051   10.310540    11.00000   10.17551
AFIX   0
HKLF 4
 
REM  20140415NBu4PtptpyCN2_2
REM R1 =  0.0365 for    5938 Fo > 4sig(Fo)  and  0.0491 for all    7247 data
REM    343 parameters refined using      0 restraints
 
END  
     
WGHT      0.0444      1.4818 

REM Instructions for potential hydrogen bonds
EQIV $1 x, -y+1/2, z+1/2
HTAB C4 N3_$1
EQIV $2 x, y-1, z
HTAB C27 N2_$2
HTAB C31 N2
EQIV $3 -x+1, y+1/2, -z+1/2
HTAB C31 N5_$3

REM Highest difference peak  2.383,  deepest hole -1.227,  1-sigma level  0.109
Q1    1   0.1927  0.0044  0.3081  11.00000  0.05    2.38
Q2    1   0.4273  0.1711  0.5619  11.00000  0.05    1.23
Q3    1   0.2315  0.3318  0.3148  11.00000  0.05    1.18
Q4    1   0.2603  0.3336  0.4267  11.00000  0.05    0.60
Q5    1   0.1489  0.3310  0.3386  11.00000  0.05    0.55
Q6    1   0.1021  0.3333  0.2608  11.00000  0.05    0.51
Q7    1   0.0426 -0.1469 -0.0874  11.00000  0.05    0.48
Q8    1   0.3797  0.1749  0.5772  11.00000  0.05    0.48
Q9    1   0.1963  0.2566  0.3812  11.00000  0.05    0.46
Q10   1   0.2797  0.3329  0.3535  11.00000  0.05    0.46
Q11   1   0.0981  0.3369  0.1264  11.00000  0.05    0.45
Q12   1   0.1251  0.3306  0.1949  11.00000  0.05    0.44
Q13   1   0.1581  0.3339  0.2549  11.00000  0.05    0.43
Q14   1   0.3301  0.3287  0.3338  11.00000  0.05    0.42
Q15   1   0.1388  0.2633  0.2864  11.00000  0.05    0.41
Q16   1   0.2492  0.1633  0.2027  11.00000  0.05    0.41
Q17   1   0.2012  0.4417  0.2576  11.00000  0.05    0.41
Q18   1   0.1897  0.4373  0.3627  11.00000  0.05    0.41
Q19   1   0.2593  0.3312  0.2510  11.00000  0.05    0.39
Q20   1   0.1669  0.1673  0.4384  11.00000  0.05    0.39
Q21   1   0.2813  0.1894  0.5685  11.00000  0.05    0.36
Q22   1   0.3099  0.3134  0.2173  11.00000  0.05    0.36
Q23   1   0.2069  0.3338  0.2084  11.00000  0.05    0.35
Q24   1   0.1335  0.1299  0.4089  11.00000  0.05    0.35
Q25   1   0.2883  0.1613  0.6512  11.00000  0.05    0.34
;

loop_
_symmetry_equiv_pos_site_id
_space_group_symop_operation_xyz
1 +X,+Y,+Z
2 -X,1/2+Y,1/2-Z
3 -X,-Y,-Z
4 +X,1/2-Y,1/2+Z

loop_
_atom_site_label
_atom_site_type_symbol
_atom_site_fract_x
_atom_site_fract_y
_atom_site_fract_z
_atom_site_U_iso_or_equiv
_atom_site_adp_type
_atom_site_occupancy
_atom_site_site_symmetry_multiplicity
_atom_site_calc_flag
Pt1 Pt 0.19139(2) 0.33105(2) 0.30926(2) 0.03402(7) Uani 1 4 d
N1 N 0.11898(18) 0.2265(4) 0.3384(2) 0.0392(9) Uani 1 4 d
N2 N 0.3056(2) 0.4885(5) 0.2809(3) 0.0554(12) Uani 1 4 d
N3 N 0.1115(2) 0.4409(7) 0.1385(3) 0.0715(15) Uani 1 4 d
N4 N 0.24159(19) -0.0997(4) 0.1628(2) 0.0396(9) Uani 1 4 d
N5 N 0.5214(5) 0.3703(11) 0.2796(6) 0.126(3) Uani 1 4 d
C1 C 0.0604(3) 0.2145(7) 0.2907(3) 0.0549(14) Uani 1 4 d
C2 C 0.0136(3) 0.1457(7) 0.3145(4) 0.0649(17) Uani 1 4 d
C3 C 0.0281(3) 0.0913(8) 0.3907(4) 0.0626(16) Uani 1 4 d
C4 C 0.0873(3) 0.1020(6) 0.4400(3) 0.0509(13) Uani 1 4 d
C5 C 0.1334(2) 0.1696(5) 0.4131(3) 0.0390(11) Uani 1 4 d
C6 C 0.1990(2) 0.1856(4) 0.4588(3) 0.0354(10) Uani 1 4 d
C7 C 0.2232(3) 0.1299(5) 0.5369(3) 0.0421(11) Uani 1 4 d
C8 C 0.2856(3) 0.1443(5) 0.5751(3) 0.0409(11) Uani 1 4 d
C9 C 0.3257(3) 0.2121(5) 0.5385(3) 0.0429(12) Uani 1 4 d
C10 C 0.3006(2) 0.2683(5) 0.4616(3) 0.0384(10) Uani 1 4 d
C11 C 0.2376(2) 0.2580(5) 0.4198(3) 0.0344(10) Uani 1 4 d
C12 C 0.3957(3) 0.2247(7) 0.5810(3) 0.0588(15) Uani 1 4 d
C13 C 0.2636(2) 0.4282(5) 0.2914(3) 0.0402(11) Uani 1 4 d
C14 C 0.1393(3) 0.3982(6) 0.1997(3) 0.0473(12) Uani 1 4 d
C15 C 0.2834(3) 0.0296(5) 0.2103(3) 0.0438(12) Uani 1 4 d
C16 C 0.3371(3) -0.0242(6) 0.2798(3) 0.0531(14) Uani 1 4 d
C17 C 0.3835(3) 0.1064(7) 0.3096(4) 0.0603(15) Uani 1 4 d
C18 C 0.4355(4) 0.0645(8) 0.3821(4) 0.081(2) Uani 1 4 d
C19 C 0.2789(3) -0.2146(5) 0.1293(3) 0.0433(12) Uani 1 4 d
C20 C 0.3166(3) -0.1419(6) 0.0820(4) 0.0515(14) Uani 1 4 d
C21 C 0.3536(3) -0.2665(6) 0.0534(4) 0.0564(15) Uani 1 4 d
C22 C 0.3898(4) -0.1955(8) 0.0026(5) 0.074(2) Uani 1 4 d
C23 C 0.1914(3) -0.0209(5) 0.0977(3) 0.0446(12) Uani 1 4 d
C24 C 0.1391(3) -0.1259(6) 0.0499(3) 0.0510(13) Uani 1 4 d
C25 C 0.0957(3) -0.0354(7) -0.0176(4) 0.0672(17) Uani 1 4 d
C26 C 0.0402(4) -0.1340(9) -0.0640(5) 0.088(2) Uani 1 4 d
C27 C 0.2138(3) -0.1943(5) 0.2160(3) 0.0420(12) Uani 1 4 d
C28 C 0.1712(3) -0.1016(6) 0.2522(4) 0.0537(14) Uani 1 4 d
C29 C 0.1539(3) -0.2027(6) 0.3134(4) 0.0569(15) Uani 1 4 d
C30 C 0.2076(4) -0.2265(9) 0.3864(4) 0.078(2) Uani 1 4 d
C31 C 0.4543(4) 0.5574(13) 0.3308(8) 0.146(4) Uani 1 4 d
C32 C 0.4912(4) 0.4536(12) 0.3018(6) 0.093(3) Uani 1 4 d
H1 H 0.05062 0.25486 0.23859 0.0659 Uiso 1 4 calc
H2 H -0.02742 0.13666 0.27909 0.0778 Uiso 1 4 calc
H3 H -0.0033 0.046 0.409 0.0751 Uiso 1 4 calc
H4 H 0.09727 0.06353 0.49248 0.0611 Uiso 1 4 calc
H7 H 0.19665 0.08289 0.56266 0.0505 Uiso 1 4 calc
H8 H 0.30188 0.10716 0.62773 0.0491 Uiso 1 4 calc
H10 H 0.32765 0.3158 0.43669 0.0461 Uiso 1 4 calc
H12A H 0.41615 0.27533 0.54622 0.0706 Uiso 1 4 calc
H12B H 0.40268 0.28723 0.62916 0.0706 Uiso 1 4 calc
H12C H 0.41312 0.11951 0.59497 0.0706 Uiso 1 4 calc
H15A H 0.30039 0.0899 0.17415 0.0526 Uiso 1 4 calc
H15B H 0.25732 0.10204 0.23006 0.0526 Uiso 1 4 calc
H16A H 0.32106 -0.05923 0.32284 0.0637 Uiso 1 4 calc
H16B H 0.35799 -0.11409 0.26368 0.0637 Uiso 1 4 calc
H17A H 0.40137 0.13606 0.26732 0.0723 Uiso 1 4 calc
H17B H 0.36145 0.19934 0.32113 0.0723 Uiso 1 4 calc
H18A H 0.46364 0.15426 0.3982 0.0971 Uiso 1 4 calc
H18B H 0.41827 0.03795 0.42487 0.0971 Uiso 1 4 calc
H18C H 0.45824 -0.0254 0.371 0.0971 Uiso 1 4 calc
H19A H 0.30728 -0.27351 0.17365 0.0519 Uiso 1 4 calc
H19B H 0.24966 -0.29071 0.09536 0.0519 Uiso 1 4 calc
H20A H 0.34569 -0.06398 0.11485 0.0619 Uiso 1 4 calc
H20B H 0.28861 -0.08632 0.03588 0.0619 Uiso 1 4 calc
H21A H 0.38282 -0.31866 0.0995 0.0677 Uiso 1 4 calc
H21B H 0.32464 -0.34664 0.02242 0.0677 Uiso 1 4 calc
H22A H 0.41279 -0.27829 -0.01471 0.0893 Uiso 1 4 calc
H22B H 0.36093 -0.14513 -0.04388 0.0893 Uiso 1 4 calc
H22C H 0.41909 -0.11716 0.03316 0.0893 Uiso 1 4 calc
H23A H 0.21117 0.0288 0.06116 0.0535 Uiso 1 4 calc
H23B H 0.17314 0.06396 0.12137 0.0535 Uiso 1 4 calc
H24A H 0.15671 -0.21579 0.02879 0.0613 Uiso 1 4 calc
H24B H 0.11574 -0.1672 0.08428 0.0613 Uiso 1 4 calc
H25A H 0.11869 0.00047 -0.05358 0.0807 Uiso 1 4 calc
H25B H 0.08048 0.05864 0.00345 0.0807 Uiso 1 4 calc
H26A H 0.01325 -0.07155 -0.10695 0.1054 Uiso 1 4 calc
H26B H 0.05509 -0.22631 -0.08563 0.1054 Uiso 1 4 calc
H26C H 0.0169 -0.16816 -0.02862 0.1054 Uiso 1 4 calc
H27A H 0.24824 -0.24006 0.25919 0.0504 Uiso 1 4 calc
H27B H 0.18979 -0.28243 0.18502 0.0504 Uiso 1 4 calc
H28A H 0.19292 -0.00569 0.27839 0.0645 Uiso 1 4 calc
H28B H 0.13318 -0.0692 0.2107 0.0645 Uiso 1 4 calc
H29A H 0.11938 -0.15187 0.32764 0.0684 Uiso 1 4 calc
H29B H 0.13887 -0.30596 0.28963 0.0684 Uiso 1 4 calc
H30A H 0.19466 -0.29193 0.42392 0.0936 Uiso 1 4 calc
H30B H 0.24159 -0.27883 0.37279 0.0936 Uiso 1 4 calc
H30C H 0.2221 -0.12479 0.41079 0.0936 Uiso 1 4 calc
H31A H 0.46896 0.55776 0.38812 0.1755 Uiso 1 4 calc
H31B H 0.41087 0.52226 0.31201 0.1755 Uiso 1 4 calc
H31C H 0.45728 0.66305 0.31054 0.1755 Uiso 1 4 calc

loop_
_atom_site_aniso_label
_atom_site_aniso_U_11
_atom_site_aniso_U_22
_atom_site_aniso_U_33
_atom_site_aniso_U_12
_atom_site_aniso_U_13
_atom_site_aniso_U_23
Pt1 0.03515(11) 0.03378(10) 0.03363(12) 0.00189(7) 0.01129(8) -0.00112(6)
N1 0.036(2) 0.0406(19) 0.043(2) -0.0037(16) 0.0150(19) -0.0043(17)
N2 0.047(3) 0.054(3) 0.068(3) 0.004(2) 0.020(2) 0.017(2)
N3 0.050(3) 0.118(4) 0.046(3) 0.018(3) 0.013(3) 0.014(3)
N4 0.050(3) 0.0294(18) 0.044(2) 0.0027(16) 0.020(2) 0.0031(16)
N5 0.117(8) 0.143(7) 0.122(8) -0.001(6) 0.043(6) -0.010(6)
C1 0.045(3) 0.073(3) 0.044(3) -0.003(3) 0.010(3) -0.001(3)
C2 0.036(3) 0.084(4) 0.073(5) -0.012(3) 0.014(3) -0.001(3)
C3 0.045(4) 0.078(4) 0.070(4) -0.014(3) 0.025(3) -0.004(3)
C4 0.051(4) 0.058(3) 0.047(3) -0.010(2) 0.020(3) -0.006(2)
C5 0.042(3) 0.036(2) 0.043(3) -0.0014(19) 0.020(2) -0.0059(18)
C6 0.044(3) 0.032(2) 0.033(3) -0.0021(18) 0.015(2) -0.0056(16)
C7 0.057(3) 0.036(2) 0.036(3) 0.003(2) 0.019(2) 0.0009(19)
C8 0.052(3) 0.036(2) 0.034(3) 0.005(2) 0.012(2) -0.0030(18)
C9 0.049(3) 0.036(2) 0.040(3) 0.004(2) 0.009(2) -0.008(2)
C10 0.039(3) 0.035(2) 0.041(3) -0.0029(19) 0.011(2) -0.0006(19)
C11 0.036(3) 0.034(2) 0.034(3) 0.0043(18) 0.011(2) -0.0026(17)
C12 0.060(4) 0.058(3) 0.051(4) -0.009(3) 0.007(3) -0.011(3)
C13 0.039(3) 0.039(2) 0.044(3) 0.007(2) 0.015(2) 0.0107(19)
C14 0.039(3) 0.065(3) 0.042(3) 0.012(2) 0.019(2) 0.003(2)
C15 0.056(3) 0.031(2) 0.048(3) -0.003(2) 0.021(3) -0.0031(19)
C16 0.061(4) 0.047(3) 0.052(3) -0.004(2) 0.017(3) 0.003(2)
C17 0.063(4) 0.051(3) 0.066(4) -0.004(3) 0.019(3) 0.002(3)
C18 0.079(5) 0.080(4) 0.071(5) -0.009(4) 0.004(4) 0.004(3)
C19 0.059(3) 0.031(2) 0.048(3) 0.005(2) 0.029(3) 0.002(2)
C20 0.067(4) 0.043(3) 0.058(4) -0.001(2) 0.039(3) -0.002(2)
C21 0.070(4) 0.048(3) 0.063(4) 0.006(3) 0.038(3) 0.002(3)
C22 0.084(5) 0.081(4) 0.078(5) -0.001(3) 0.054(4) -0.010(3)
C23 0.051(3) 0.036(2) 0.049(3) 0.005(2) 0.019(2) 0.006(2)
C24 0.062(4) 0.046(3) 0.049(3) -0.003(2) 0.023(3) 0.005(2)
C25 0.065(4) 0.062(4) 0.069(4) 0.005(3) 0.013(3) 0.006(3)
C26 0.087(6) 0.093(5) 0.072(5) 0.017(4) 0.007(4) -0.017(4)
C27 0.054(3) 0.032(2) 0.048(3) -0.0009(19) 0.028(3) 0.0037(18)
C28 0.063(4) 0.044(3) 0.065(4) 0.008(2) 0.037(3) 0.000(2)
C29 0.067(4) 0.052(3) 0.066(4) -0.007(3) 0.041(3) -0.009(3)
C30 0.109(6) 0.079(4) 0.057(4) 0.003(4) 0.043(4) -0.001(3)
C31 0.058(6) 0.152(9) 0.232(14) -0.013(6) 0.050(8) -0.021(9)
C32 0.060(5) 0.123(7) 0.086(6) -0.029(5) 0.009(4) 0.012(5)

loop_
_atom_type_symbol
_atom_type_description
_atom_type_scat_dispersion_real
_atom_type_scat_dispersion_imag
_atom_type_scat_source
C C 0.0033 0.0016
;
International Tables for Crystallography
(Vol. C, Tables 4.2.6.8 and 6.1.1.4)
;
H H 0.0000 0.0000
;
International Tables for Crystallography
(Vol. C, Table 6.1.1.4)
;
N N 0.0061 0.0033
;
International Tables for Crystallography
(Vol. C, Tables 4.2.6.8 and 6.1.1.4)
;
Pt Pt -1.7033 8.3905
;
International Tables for Crystallography
(Vol. C, Tables 4.2.6.8 and 6.1.1.4)
;

loop_
_geom_angle_atom_site_label_1
_geom_angle_atom_site_label_2
_geom_angle_atom_site_label_3
_geom_angle
_geom_angle_publ_flag
N1 Pt1 C11 80.52(17) yes
N1 Pt1 C13 175.06(17) yes
N1 Pt1 C14 95.3(2) yes
C11 Pt1 C13 94.66(19) yes
C11 Pt1 C14 175.8(2) yes
C13 Pt1 C14 89.5(2) yes
Pt1 N1 C1 125.4(4) yes
Pt1 N1 C5 115.5(3) yes
C1 N1 C5 119.1(5) yes
C15 N4 C19 110.9(4) yes
C15 N4 C23 107.2(3) yes
C15 N4 C27 110.0(4) yes
C19 N4 C23 111.1(4) yes
C19 N4 C27 106.7(3) yes
C23 N4 C27 111.0(4) yes
N1 C1 C2 122.6(5) yes
C1 C2 C3 118.0(5) yes
C2 C3 C4 120.3(7) yes
C3 C4 C5 119.7(5) yes
N1 C5 C4 120.2(4) yes
N1 C5 C6 114.0(5) yes
C4 C5 C6 125.7(5) yes
C5 C6 C7 122.5(5) yes
C5 C6 C11 116.2(4) yes
C7 C6 C11 121.3(4) yes
C6 C7 C8 119.2(5) yes
C7 C8 C9 121.5(5) yes
C8 C9 C10 118.3(5) yes
C8 C9 C12 121.2(5) yes
C10 C9 C12 120.4(5) yes
C9 C10 C11 122.9(5) yes
Pt1 C11 C6 113.6(3) yes
Pt1 C11 C10 129.7(4) yes
C6 C11 C10 116.7(4) yes
Pt1 C13 N2 178.6(4) yes
Pt1 C14 N3 177.3(5) yes
N4 C15 C16 116.0(3) yes
C15 C16 C17 111.1(4) yes
C16 C17 C18 113.8(5) yes
N4 C19 C20 115.5(4) yes
C19 C20 C21 111.1(4) yes
C20 C21 C22 111.7(5) yes
N4 C23 C24 116.1(4) yes
C23 C24 C25 110.4(4) yes
C24 C25 C26 112.0(5) yes
N4 C27 C28 115.0(4) yes
C27 C28 C29 109.9(4) yes
C28 C29 C30 112.3(6) yes
N5 C32 C31 179.0(10) yes
N1 C1 H1 118.6(6) no
C2 C1 H1 118.8(5) no
C1 C2 H2 120.9(7) no
C3 C2 H2 121.1(7) no
C2 C3 H3 119.8(6) no
C4 C3 H3 119.8(7) no
C3 C4 H4 120.2(7) no
C5 C4 H4 120.1(5) no
C6 C7 H7 120.4(5) no
C8 C7 H7 120.3(5) no
C7 C8 H8 119.2(6) no
C9 C8 H8 119.3(5) no
C9 C10 H10 118.6(4) no
C11 C10 H10 118.5(4) no
C9 C12 H12A 109.5(5) no
C9 C12 H12B 109.6(6) no
C9 C12 H12C 109.5(5) no
H12A C12 H12B 109.4(6) no
H12A C12 H12C 109.4(7) no
H12B C12 H12C 109.4(5) no
N4 C15 H15A 108.3(4) no
N4 C15 H15B 108.1(5) no
C16 C15 H15A 108.4(5) no
C16 C15 H15B 108.3(5) no
H15A C15 H15B 107.4(4) no
C15 C16 H16A 109.4(5) no
C15 C16 H16B 109.4(5) no
C17 C16 H16A 109.3(5) no
C17 C16 H16B 109.3(6) no
H16A C16 H16B 108.2(5) no
C16 C17 H17A 108.8(5) no
C16 C17 H17B 108.8(6) no
C18 C17 H17A 108.7(6) no
C18 C17 H17B 108.9(6) no
H17A C17 H17B 107.6(5) no
C17 C18 H18A 109.4(6) no
C17 C18 H18B 109.3(7) no
C17 C18 H18C 109.7(6) no
H18A C18 H18B 109.2(7) no
H18A C18 H18C 109.7(8) no
H18B C18 H18C 109.6(7) no
N4 C19 H19A 108.3(5) no
N4 C19 H19B 108.3(5) no
C20 C19 H19A 108.4(5) no
C20 C19 H19B 108.4(5) no
H19A C19 H19B 107.6(4) no
C19 C20 H20A 109.5(6) no
C19 C20 H20B 109.5(6) no
C21 C20 H20A 109.3(6) no
C21 C20 H20B 109.4(5) no
H20A C20 H20B 108.0(4) no
C20 C21 H21A 109.4(5) no
C20 C21 H21B 109.2(6) no
C22 C21 H21A 109.2(6) no
C22 C21 H21B 109.1(6) no
H21A C21 H21B 108.2(5) no
C21 C22 H22A 109.5(6) no
C21 C22 H22B 109.6(7) no
C21 C22 H22C 109.6(7) no
H22A C22 H22B 109.3(8) no
H22A C22 H22C 109.4(8) no
H22B C22 H22C 109.4(6) no
N4 C23 H23A 108.1(5) no
N4 C23 H23B 108.2(4) no
C24 C23 H23A 108.4(5) no
C24 C23 H23B 108.4(5) no
H23A C23 H23B 107.4(4) no
C23 C24 H24A 109.6(5) no
C23 C24 H24B 109.6(5) no
C25 C24 H24A 109.5(5) no
C25 C24 H24B 109.5(6) no
H24A C24 H24B 108.2(5) no
C24 C25 H25A 109.2(6) no
C24 C25 H25B 109.3(6) no
C26 C25 H25A 109.2(6) no
C26 C25 H25B 109.2(6) no
H25A C25 H25B 107.9(6) no
C25 C26 H26A 109.6(7) no
C25 C26 H26B 109.4(8) no
C25 C26 H26C 109.3(7) no
H26A C26 H26B 109.6(8) no
H26A C26 H26C 109.6(9) no
H26B C26 H26C 109.3(7) no
N4 C27 H27A 108.4(5) no
N4 C27 H27B 108.4(5) no
C28 C27 H27A 108.8(5) no
C28 C27 H27B 108.5(5) no
H27A C27 H27B 107.4(4) no
C27 C28 H28A 109.7(6) no
C27 C28 H28B 110.2(5) no
C29 C28 H28A 109.2(5) no
C29 C28 H28B 109.7(6) no
H28A C28 H28B 108.2(5) no
C28 C29 H29A 109.2(5) no
C28 C29 H29B 109.0(6) no
C30 C29 H29A 109.2(6) no
C30 C29 H29B 109.3(5) no
H29A C29 H29B 107.7(6) no
C29 C30 H30A 109.7(7) no
C29 C30 H30B 109.5(7) no
C29 C30 H30C 109.7(6) no
H30A C30 H30B 109.2(7) no
H30A C30 H30C 109.4(7) no
H30B C30 H30C 109.3(8) no
C32 C31 H31A 109.5(9) no
C32 C31 H31B 108.9(10) no
C32 C31 H31C 109.0(12) no
H31A C31 H31B 110.0(13) no
H31A C31 H31C 110.0(11) no
H31B C31 H31C 109.3(10) no

loop_
_geom_bond_atom_site_label_1
_geom_bond_atom_site_label_2
_geom_bond_distance
_geom_bond_publ_flag
Pt1 N1 2.066(4) yes
Pt1 C11 2.022(4) yes
Pt1 C13 1.943(5) yes
Pt1 C14 2.028(5) yes
N1 C1 1.341(6) yes
N1 C5 1.359(7) yes
N2 C13 1.145(8) yes
N3 C14 1.137(7) yes
N4 C15 1.528(6) yes
N4 C19 1.529(7) yes
N4 C23 1.510(6) yes
N4 C27 1.519(7) yes
N5 C32 1.138(15) yes
C1 C2 1.385(10) yes
C2 C3 1.376(10) yes
C3 C4 1.359(8) yes
C4 C5 1.398(9) yes
C5 C6 1.464(7) yes
C6 C7 1.411(7) yes
C6 C11 1.414(8) yes
C7 C8 1.371(7) yes
C8 C9 1.394(9) yes
C9 C10 1.397(7) yes
C9 C12 1.534(8) yes
C10 C11 1.393(6) yes
C15 C16 1.514(7) yes
C16 C17 1.511(8) yes
C17 C18 1.498(9) yes
C19 C20 1.505(9) yes
C20 C21 1.532(9) yes
C21 C22 1.521(12) yes
C23 C24 1.518(7) yes
C24 C25 1.510(8) yes
C25 C26 1.525(10) yes
C27 C28 1.533(9) yes
C28 C29 1.530(9) yes
C29 C30 1.496(9) yes
C31 C32 1.418(17) yes
C1 H1 0.950(6) no
C2 H2 0.950(6) no
C3 H3 0.950(7) no
C4 H4 0.949(6) no
C7 H7 0.950(6) no
C8 H8 0.950(5) no
C10 H10 0.949(5) no
C12 H12A 0.981(7) no
C12 H12B 0.980(6) no
C12 H12C 0.981(6) no
C15 H15A 0.989(6) no
C15 H15B 0.991(6) no
C16 H16A 0.989(7) no
C16 H16B 0.989(6) no
C17 H17A 0.990(7) no
C17 H17B 0.991(6) no
C18 H18A 0.981(7) no
C18 H18B 0.983(9) no
C18 H18C 0.976(8) no
C19 H19A 0.988(5) no
C19 H19B 0.989(5) no
C20 H20A 0.990(5) no
C20 H20B 0.990(5) no
C21 H21A 0.987(5) no
C21 H21B 0.990(5) no
C22 H22A 0.981(8) no
C22 H22B 0.981(7) no
C22 H22C 0.980(7) no
C23 H23A 0.990(6) no
C23 H23B 0.990(5) no
C24 H24A 0.989(6) no
C24 H24B 0.989(7) no
C25 H25A 0.990(8) no
C25 H25B 0.990(7) no
C26 H26A 0.977(7) no
C26 H26B 0.981(8) no
C26 H26C 0.981(10) no
C27 H27A 0.991(5) no
C27 H27B 0.990(4) no
C28 H28A 0.994(5) no
C28 H28B 0.986(5) no
C29 H29A 0.992(7) no
C29 H29B 0.991(5) no
C30 H30A 0.981(8) no
C30 H30B 0.982(9) no
C30 H30C 0.980(7) no
C31 H31A 0.972(13) no
C31 H31B 0.981(9) no
C31 H31C 0.981(12) no

loop_
_geom_contact_atom_site_label_1
_geom_contact_atom_site_label_2
_geom_contact_distance
_geom_contact_publ_flag
_geom_contact_site_symmetry_2
N1 C3 2.755(9) no .
C1 C4 2.714(8) no .
C1 C14 3.169(9) no .
C2 C5 2.747(8) no .
C4 C7 3.038(7) no .
C6 C9 2.789(7) no .
C7 C10 2.774(8) no .
C8 C11 2.815(6) no .
C10 C13 3.192(7) no .
C15 C20 2.996(9) no .
C15 C28 3.069(9) no .
C16 C19 3.064(7) no .
C16 C20 3.554(9) no .
C16 C27 3.037(8) no .
C19 C24 3.133(8) no .
C20 C23 3.106(9) no .
C23 C28 3.006(9) no .
C24 C27 2.980(7) no .
C24 C28 3.457(9) no .
C27 C30 3.093(10) no .
N1 C28 3.563(7) no .
N2 C27 3.391(6) no 1_565
N2 C31 3.255(11) no .
N3 C3 3.299(8) no 2_555
N3 C4 3.426(8) no 4_554
N3 C7 3.582(9) no 4_554
N5 C31 3.457(17) no 2_645
C3 N3 3.299(8) no 2_545
C4 N3 3.426(8) no 4_555
C5 C25 3.553(8) no 4_555
C7 N3 3.582(9) no 4_555
C13 C27 3.537(6) no 1_565
C25 C5 3.553(8) no 4_554
C27 N2 3.391(6) no 1_545
C27 C13 3.537(6) no 1_545
C28 N1 3.563(7) no .
C31 N2 3.255(11) no .
C31 N5 3.457(17) no 2_655
Pt1 H1 3.1113(11) no .
Pt1 H10 3.2200(10) no .
N1 H2 3.243(4) no .
N1 H4 3.244(5) no .
N2 H10 3.043(5) no .
N3 H1 3.016(6) no .
N4 H16A 2.885(4) no .
N4 H16B 2.696(4) no .
N4 H20A 2.757(5) no .
N4 H20B 2.780(5) no .
N4 H24A 2.747(4) no .
N4 H24B 2.818(4) no .
N4 H28A 2.735(5) no .
N4 H28B 2.844(5) no .
N5 H31A 3.018(11) no .
N5 H31B 3.025(11) no .
N5 H31C 3.022(10) no .
C1 H3 3.231(7) no .
C2 H4 3.231(7) no .
C3 H1 3.223(7) no .
C4 H2 3.235(5) no .
C4 H7 2.756(5) no .
C5 H1 3.181(5) no .
C5 H3 3.244(6) no .
C5 H7 2.710(5) no .
C6 H4 2.754(5) no .
C6 H8 3.258(4) no .
C6 H10 3.249(5) no .
C7 H4 2.771(6) no .
C8 H10 3.249(6) no .
C8 H12A 3.341(6) no .
C8 H12B 2.803(5) no .
C8 H12C 2.803(6) no .
C9 H7 3.269(6) no .
C10 H8 3.254(5) no .
C10 H12A 2.585(4) no .
C10 H12B 3.167(4) no .
C10 H12C 3.165(4) no .
C11 H7 3.318(5) no .
C12 H8 2.698(7) no .
C12 H10 2.674(5) no .
C13 H10 2.722(5) no .
C14 H1 2.617(6) no .
C15 H17A 2.703(5) no .
C15 H17B 2.639(4) no .
C15 H19A 2.759(4) no .
C15 H19B 3.358(4) no .
C15 H20A 2.641(6) no .
C15 H20B 3.296(6) no .
C15 H23A 2.657(5) no .
C15 H23B 2.528(5) no .
C15 H27A 2.665(5) no .
C15 H27B 3.344(5) no .
C15 H28A 2.697(6) no .
C15 H28B 3.503(6) no .
C16 H18A 3.354(5) no .
C16 H18B 2.723(5) no .
C16 H18C 2.723(5) no .
C16 H19A 2.787(5) no .
C16 H20A 3.022(6) no .
C16 H27A 2.666(6) no .
C16 H28A 3.256(6) no .
C17 H15A 2.567(6) no .
C17 H15B 2.770(6) no .
C18 H16A 2.692(7) no .
C18 H16B 2.751(7) no .
C19 H15A 2.717(4) no .
C19 H15B 3.360(5) no .
C19 H16A 3.539(5) no .
C19 H16B 2.652(5) no .
C19 H21A 2.713(6) no .
C19 H21B 2.678(6) no .
C19 H23A 2.643(5) no .
C19 H23B 3.343(5) no .
C19 H24A 2.793(5) no .
C19 H24B 3.550(6) no .
C19 H27A 2.620(6) no .
C19 H27B 2.570(6) no .
C20 H15A 2.666(6) no .
C20 H16B 3.089(6) no .
C20 H22A 3.369(7) no .
C20 H22B 2.722(7) no .
C20 H22C 2.722(7) no .
C20 H23A 2.720(6) no .
C20 H24A 3.503(6) no .
C21 H19A 2.657(7) no .
C21 H19B 2.683(7) no .
C22 H20A 2.734(9) no .
C22 H20B 2.699(9) no .
C23 H15A 2.601(5) no .
C23 H15B 2.593(5) no .
C23 H19A 3.341(5) no .
C23 H19B 2.658(5) no .
C23 H20A 3.428(6) no .
C23 H20B 2.800(6) no .
C23 H25A 2.697(5) no .
C23 H25B 2.642(5) no .
C23 H27A 3.339(5) no .
C23 H27B 2.726(5) no .
C23 H28A 3.211(6) no .
C23 H28B 2.753(6) no .
C24 H19B 2.763(6) no .
C24 H20B 3.481(7) no .
C24 H26A 3.352(5) no .
C24 H26B 2.712(5) no .
C24 H26C 2.712(6) no .
C24 H27B 2.682(5) no .
C24 H28B 2.948(6) no .
C25 H23A 2.615(6) no .
C25 H23B 2.692(6) no .
C26 H24A 2.736(8) no .
C26 H24B 2.683(7) no .
C27 H15A 3.341(5) no .
C27 H15B 2.696(4) no .
C27 H16A 2.828(5) no .
C27 H16B 3.181(6) no .
C27 H19A 2.545(6) no .
C27 H19B 2.650(6) no .
C27 H23A 3.336(5) no .
C27 H23B 2.754(5) no .
C27 H24A 3.190(5) no .
C27 H24B 2.698(5) no .
C27 H29A 3.353(7) no .
C27 H29B 2.619(6) no .
C27 H30B 2.762(6) no .
C27 H30C 3.466(6) no .
C28 H15B 2.728(6) no .
C28 H16A 3.253(6) no .
C28 H23B 2.737(6) no .
C28 H24B 2.921(6) no .
C28 H30A 3.356(6) no .
C28 H30B 2.707(5) no .
C28 H30C 2.709(6) no .
C29 H27A 2.617(8) no .
C29 H27B 2.736(8) no .
C30 H16A 3.419(9) no .
C30 H27A 2.697(9) no .
C30 H27B 3.517(8) no .
C30 H28A 2.639(7) no .
C30 H28B 3.345(7) no .
H1 H2 2.3308(6) no .
H2 H3 2.3394(7) no .
H3 H4 2.3085(7) no .
H4 H7 2.2171(7) no .
H7 H8 2.3142(7) no .
H8 H12B 2.7422(7) no .
H8 H12C 2.7533(9) no .
H10 H12A 2.3521(6) no .
H10 H12B 3.3340(10) no .
H10 H12C 3.3375(7) no .
H15A H16A 2.8439(8) no .
H15A H16B 2.4476(5) no .
H15A H17A 2.4076(6) no .
H15A H17B 2.7221(7) no .
H15A H19A 3.1036(11) no .
H15A H19B 3.5825(10) no .
H15A H20A 2.1334(4) no .
H15A H20B 2.8267(8) no .
H15A H23A 2.4287(6) no .
H15A H23B 2.7482(10) no .
H15A H27A 3.5638(9) no .
H15A H28A 3.5759(9) no .
H15B H16A 2.2885(5) no .
H15B H16B 2.8465(7) no .
H15B H17A 3.1319(11) no .
H15B H17B 2.5533(7) no .
H15B H20A 3.5672(8) no .
H15B H23A 2.9324(9) no .
H15B H23B 2.2833(6) no .
H15B H27A 2.9816(10) no .
H15B H28A 2.1155(5) no .
H15B H28B 3.0885(9) no .
H16A H17A 2.8553(6) no .
H16A H17B 2.3908(7) no .
H16A H18A 3.5855(10) no .
H16A H18B 2.5236(6) no .
H16A H18C 2.9680(11) no .
H16A H19A 3.1603(8) no .
H16A H27A 2.2868(5) no .
H16A H28A 2.7971(10) no .
H16A H30B 2.9173(6) no .
H16A H30C 3.1505(8) no .
H16B H17A 2.3408(7) no .
H16B H17B 2.8548(9) no .
H16B H18B 3.0622(8) no .
H16B H18C 2.5892(6) no .
H16B H19A 2.1460(5) no .
H16B H19B 3.5703(8) no .
H16B H20A 2.6138(9) no .
H16B H21A 3.5938(9) no .
H16B H27A 2.6830(8) no .
H17A H18A 2.3290(7) no .
H17A H18B 2.8389(9) no .
H17A H18C 2.3455(5) no .
H17A H20A 3.1256(8) no .
H17B H18A 2.3291(7) no .
H17B H18B 2.3455(5) no .
H17B H18C 2.8391(7) no .
H19A H20A 2.3671(5) no .
H19A H20B 2.8479(7) no .
H19A H21A 2.4890(6) no .
H19A H21B 2.9060(9) no .
H19A H23A 3.5654(8) no .
H19A H27A 2.3309(6) no .
H19A H27B 2.7270(9) no .
H19B H20A 2.8484(7) no .
H19B H20B 2.3472(5) no .
H19B H21A 2.9990(11) no .
H19B H21B 2.4783(6) no .
H19B H23A 2.8687(9) no .
H19B H23B 3.5849(10) no .
H19B H24A 2.1684(6) no .
H19B H24B 3.1549(10) no .
H19B H27A 2.9592(10) no .
H19B H27B 2.3905(6) no .
H20A H21A 2.3747(7) no .
H20A H21B 2.8752(8) no .
H20A H22B 3.0308(9) no .
H20A H22C 2.5612(6) no .
H20A H23A 3.0014(10) no .
H20B H21A 2.8753(7) no .
H20B H21B 2.4023(7) no .
H20B H22A 3.5961(9) no .
H20B H22B 2.5239(6) no .
H20B H22C 2.9775(10) no .
H20B H23A 2.1720(6) no .
H20B H24A 3.1466(10) no .
H21A H22A 2.3581(7) no .
H21A H22B 2.8599(8) no .
H21A H22C 2.3700(5) no .
H21B H22A 2.3580(7) no .
H21B H22B 2.3699(5) no .
H21B H22C 2.8598(7) no .
H23A H24A 2.4010(7) no .
H23A H24B 2.8578(7) no .
H23A H25A 2.4461(6) no .
H23A H25B 2.8268(10) no .
H23A H27B 3.5777(9) no .
H23B H24A 2.8588(8) no .
H23B H24B 2.3413(6) no .
H23B H25A 3.0266(10) no .
H23B H25B 2.4700(6) no .
H23B H27B 3.1453(10) no .
H23B H28A 2.7575(9) no .
H23B H28B 2.3494(5) no .
H24A H25A 2.3492(6) no .
H24A H25B 2.8594(8) no .
H24A H26B 2.5624(7) no .
H24A H26C 3.0368(11) no .
H24A H27B 2.7102(9) no .
H24B H25A 2.8596(8) no .
H24B H25B 2.3902(6) no .
H24B H26A 3.5761(9) no .
H24B H26B 2.9568(9) no .
H24B H26C 2.5058(6) no .
H24B H27B 2.2680(5) no .
H24B H28B 2.3189(7) no .
H25A H26A 2.3611(8) no .
H25A H26B 2.3731(6) no .
H25A H26C 2.8623(7) no .
H25B H26A 2.3610(5) no .
H25B H26B 2.8624(8) no .
H25B H26C 2.3730(6) no .
H27A H28A 2.4373(6) no .
H27A H28B 2.8740(8) no .
H27A H29A 3.5671(10) no .
H27A H29B 2.7477(8) no .
H27A H30A 3.5287(10) no .
H27A H30B 2.1003(7) no .
H27A H30C 3.0958(9) no .
H27B H28A 2.8755(8) no .
H27B H28B 2.3484(6) no .
H27B H29A 3.5649(8) no .
H27B H29B 2.4806(6) no .
H27B H30B 3.1858(11) no .
H28A H29A 2.4464(5) no .
H28A H29B 2.8711(8) no .
H28A H30A 3.5518(9) no .
H28A H30B 2.8859(7) no .
H28A H30C 2.4640(7) no .
H28B H29A 2.3087(7) no .
H28B H29B 2.4411(6) no .
H28B H30C 3.5448(10) no .
H29A H30A 2.3394(5) no .
H29A H30B 2.8447(9) no .
H29A H30C 2.3516(7) no .
H29B H30A 2.3394(7) no .
H29B H30B 2.3517(7) no .
H29B H30C 2.8447(6) no .
Pt1 H15B 3.0526(7) no .
Pt1 H28A 2.9264(10) no .
Pt1 H29B 3.2959(11) no 1_565
Pt1 H30B 3.5849(11) no 1_565
N1 H25A 3.022(4) no 4_555
N1 H28A 2.993(4) no .
N1 H28B 3.476(4) no .
N1 H29A 3.233(4) no .
N2 H8 2.824(5) no 4_554
N2 H15B 3.503(4) no .
N2 H17B 2.763(4) no .
N2 H19A 2.796(5) no 1_565
N2 H22B 3.269(5) no 4_555
N2 H27A 2.624(4) no 1_565
N2 H27B 3.294(4) no 1_565
N2 H30B 3.188(5) no 1_565
N2 H31B 2.290(5) no .
N3 H2 3.205(6) no 2_555
N3 H3 2.498(5) no 2_555
N3 H4 2.520(5) no 4_554
N3 H7 2.677(6) no 4_554
N3 H23B 3.554(6) no .
N3 H24B 3.489(6) no 1_565
N3 H27B 2.914(6) no 1_565
N3 H29B 3.357(6) no 1_565
N5 H12B 3.522(9) no 3_666
N5 H12B 3.432(9) no 4_554
N5 H12C 3.445(9) no 4_554
N5 H16B 3.055(12) no 2_655
N5 H17A 3.324(11) no .
N5 H17A 3.127(11) no 2_655
N5 H18A 3.356(11) no .
N5 H18C 2.991(11) no 2_655
N5 H20A 3.067(9) no 2_655
N5 H21A 3.010(9) no 2_655
N5 H22C 3.192(10) no 2_655
N5 H31C 2.531(11) no 2_645
C1 H26A 3.409(6) no 3_555
C1 H28B 3.469(6) no .
C1 H29A 3.382(6) no .
C2 H29A 3.446(7) no .
C2 H29B 3.401(6) no 2_555
C3 H25B 3.590(6) no 4_555
C3 H26B 3.175(6) no 4_545
C3 H26C 3.580(7) no 2_555
C3 H29A 3.353(7) no .
C4 H25A 3.459(6) no 4_555
C4 H25B 3.128(6) no 4_555
C4 H26B 3.286(5) no 4_545
C4 H29A 3.180(6) no .
C5 H25A 2.916(4) no 4_555
C5 H25B 3.251(5) no 4_555
C5 H28A 3.434(6) no .
C5 H29A 3.105(4) no .
C5 H30C 3.223(5) no .
C6 H23A 3.004(4) no 4_555
C6 H25A 3.205(4) no 4_555
C6 H28A 3.568(5) no .
C6 H30C 2.879(4) no .
C7 H15A 3.481(5) no 4_555
C7 H19B 3.070(4) no 4_545
C7 H21B 3.394(5) no 4_545
C7 H23A 2.968(5) no 4_555
C7 H23B 3.379(5) no 4_555
C7 H30C 3.118(5) no .
C8 H15A 2.829(5) no 4_555
C8 H19A 3.577(4) no 4_545
C8 H19B 3.173(5) no 4_545
C8 H21A 3.485(5) no 4_545
C8 H21B 2.934(5) no 4_545
C8 H23A 3.227(5) no 4_555
C9 H15A 3.141(6) no 4_555
C9 H20A 3.269(5) no 4_555
C9 H20B 3.297(5) no 4_555
C9 H21B 3.129(5) no 4_545
C9 H23A 3.521(6) no 4_555
C10 H17B 3.257(6) no .
C10 H18B 3.526(5) no .
C10 H20B 3.066(5) no 4_555
C10 H22B 3.504(5) no 4_555
C10 H23A 3.526(5) no 4_555
C11 H20B 3.462(4) no 4_555
C11 H23A 3.306(5) no 4_555
C11 H25A 3.534(5) no 4_555
C11 H28A 3.294(4) no .
C11 H30C 3.282(4) no .
C12 H15A 3.477(7) no 4_555
C12 H17A 3.488(6) no 4_555
C12 H18B 3.377(7) no .
C12 H18C 3.578(6) no 3_656
C12 H20A 3.230(6) no 4_555
C12 H21A 3.499(6) no 4_545
C12 H22C 3.534(6) no 4_555
C12 H31A 3.476(6) no 3_666
C12 H31C 3.429(6) no 3_666
C13 H8 3.299(6) no 4_554
C13 H15B 2.976(5) no .
C13 H17B 2.875(5) no .
C13 H22B 3.592(4) no 4_555
C13 H27A 2.886(4) no 1_565
C13 H27B 3.244(4) no 1_565
C13 H30B 3.006(5) no 1_565
C13 H31B 3.334(5) no .
C14 H2 3.356(6) no 2_555
C14 H3 3.337(5) no 2_555
C14 H4 3.531(6) no 4_554
C14 H7 3.099(6) no 4_554
C14 H15B 3.593(6) no .
C14 H23B 3.363(6) no .
C14 H27B 2.996(6) no 1_565
C14 H29B 2.991(6) no 1_565
C15 H8 3.509(5) no 4_554
C17 H10 3.415(7) no .
C17 H12B 3.491(7) no 4_554
C17 H31B 3.598(6) no .
C18 H10 3.598(8) no .
C18 H12A 3.572(8) no .
C18 H22A 3.190(8) no 4_545
C19 H8 3.390(5) no 4_544
C19 H30A 3.568(5) no 4_544
C20 H12B 3.555(5) no 4_554
C20 H30A 3.329(5) no 4_544
C21 H8 3.537(6) no 4_544
C21 H12C 3.289(5) no 4_544
C21 H30B 3.451(5) no 4_544
C21 H30C 3.394(5) no 4_544
C22 H10 3.581(7) no 4_554
C22 H18A 3.487(8) no 2_645
C22 H18B 3.378(7) no 4_544
C22 H30B 3.445(7) no 4_544
C22 H31A 3.314(9) no 4_554
C23 H30A 3.502(5) no 4_544
C24 H30A 2.971(7) no 4_544
C25 H26C 3.385(7) no 3_555
C25 H30A 3.114(8) no 4_544
C26 H1 3.321(7) no 3_555
C26 H25B 3.291(10) no 3_555
C26 H26C 3.512(9) no 3_555
C26 H29A 3.520(9) no 4_544
C29 H2 3.143(6) no 2_545
C29 H26B 3.326(8) no 4_545
C30 H19B 3.549(7) no 4_545
C30 H20B 3.162(7) no 4_545
C30 H21B 3.054(7) no 4_545
C30 H22B 3.482(8) no 4_545
C30 H24A 3.128(9) no 4_545
C30 H25A 3.458(9) no 4_545
C31 H12A 3.389(10) no 3_666
C31 H12B 3.364(10) no 3_666
C31 H16B 3.525(11) no 1_565
C31 H22B 3.590(14) no 4_555
C31 H22C 3.468(10) no 2_655
C32 H12B 3.217(9) no 3_666
C32 H17A 3.327(10) no .
C32 H17A 3.417(11) no 2_655
C32 H18A 3.241(11) no .
C32 H20A 3.532(9) no 2_655
C32 H22C 3.075(9) no 2_655
C32 H31C 3.596(11) no 2_645
H1 C26 3.321(7) no 3_555
H1 H2 3.2980(11) no 2_555
H1 H3 3.5344(8) no 2_555
H1 H26A 2.8191(6) no 3_555
H1 H26B 3.0325(8) no 3_555
H1 H28B 3.4556(9) no .
H2 N3 3.205(6) no 2_545
H2 C14 3.356(6) no 2_545
H2 C29 3.143(6) no 2_555
H2 H1 3.2980(11) no 2_545
H2 H26A 3.2266(10) no 3_555
H2 H26B 3.3944(11) no 3_555
H2 H28B 3.5091(9) no 2_555
H2 H29A 2.9603(6) no 2_555
H2 H29B 2.4891(8) no 2_555
H3 N3 2.498(5) no 2_545
H3 C14 3.337(5) no 2_545
H3 H1 3.5344(8) no 2_545
H3 H3 3.2932(11) no 3_556
H3 H4 3.2796(8) no 3_556
H3 H24B 3.5567(9) no 2_555
H3 H26B 3.0182(9) no 4_545
H3 H26C 3.3133(8) no 2_555
H3 H26C 3.3936(11) no 4_545
H4 N3 2.520(5) no 4_555
H4 C14 3.531(6) no 4_555
H4 H3 3.2796(8) no 3_556
H4 H24A 3.2385(10) no 4_545
H4 H25B 3.2577(11) no 4_555
H4 H26B 3.2097(9) no 4_545
H7 N3 2.677(6) no 4_555
H7 C14 3.099(6) no 4_555
H7 H19B 2.7491(8) no 4_545
H7 H23A 3.3291(12) no 4_555
H7 H23B 3.2847(10) no 4_555
H7 H24A 3.2632(11) no 4_545
H7 H27B 3.3980(8) no 4_545
H7 H30C 3.4262(8) no .
H8 N2 2.824(5) no 4_555
H8 C13 3.299(6) no 4_555
H8 C15 3.509(5) no 4_555
H8 C19 3.390(5) no 4_545
H8 C21 3.537(6) no 4_545
H8 H15A 2.7162(9) no 4_555
H8 H15B 3.4081(8) no 4_555
H8 H17A 3.5502(7) no 4_555
H8 H19A 2.9530(10) no 4_545
H8 H19B 2.9315(9) no 4_545
H8 H21A 3.1973(8) no 4_545
H8 H21B 3.0515(7) no 4_545
H10 C17 3.415(7) no .
H10 C18 3.598(8) no .
H10 C22 3.581(7) no 4_555
H10 H17B 2.6022(6) no .
H10 H18B 3.1819(8) no .
H10 H20B 3.1907(7) no 4_555
H10 H22B 2.9010(10) no 4_555
H10 H22C 3.4136(8) no 4_555
H12A C18 3.572(8) no .
H12A C31 3.389(10) no 3_666
H12A H18A 3.3024(8) no .
H12A H18B 2.9724(7) no .
H12A H18C 3.4950(8) no 3_656
H12A H20A 3.3599(7) no 4_555
H12A H22B 3.5849(10) no 4_555
H12A H22C 2.9271(10) no 4_555
H12A H31A 2.8773(8) no 3_666
H12A H31C 3.2393(8) no 3_666
H12B N5 3.522(9) no 3_666
H12B N5 3.432(9) no 4_555
H12B C17 3.491(7) no 4_555
H12B C20 3.555(5) no 4_555
H12B C31 3.364(10) no 3_666
H12B C32 3.217(9) no 3_666
H12B H15A 2.8686(8) no 4_555
H12B H17A 2.5548(8) no 4_555
H12B H20A 2.6638(8) no 4_555
H12B H22C 3.3717(9) no 4_555
H12B H31A 3.2889(10) no 3_666
H12B H31C 3.0453(10) no 3_666
H12C N5 3.445(9) no 4_555
H12C C21 3.289(5) no 4_545
H12C H18B 3.1448(10) no .
H12C H18C 2.8969(10) no 3_656
H12C H21A 2.6635(9) no 4_545
H12C H21B 3.0825(7) no 4_545
H12C H22A 3.5037(9) no 4_545
H12C H31C 3.4398(8) no 3_666
H15A C7 3.481(5) no 4_554
H15A C8 2.829(5) no 4_554
H15A C9 3.141(6) no 4_554
H15A C12 3.477(7) no 4_554
H15A H8 2.7162(9) no 4_554
H15A H12B 2.8686(8) no 4_554
H15B Pt1 3.0526(7) no .
H15B N2 3.503(4) no .
H15B C13 2.976(5) no .
H15B C14 3.593(6) no .
H15B H8 3.4081(8) no 4_554
H16A H22A 3.3027(8) no 4_545
H16A H22B 3.3897(8) no 4_545
H16B N5 3.055(12) no 2_645
H16B C31 3.525(11) no 1_545
H16B H31B 3.3405(10) no 1_545
H16B H31C 2.8637(7) no 1_545
H17A N5 3.324(11) no .
H17A N5 3.127(11) no 2_645
H17A C12 3.488(6) no 4_554
H17A C32 3.327(10) no .
H17A C32 3.417(11) no 2_645
H17A H8 3.5502(7) no 4_554
H17A H12B 2.5548(8) no 4_554
H17A H31B 3.3800(11) no .
H17B N2 2.763(4) no .
H17B C10 3.257(6) no .
H17B C13 2.875(5) no .
H17B H10 2.6022(6) no .
H17B H31B 2.9954(9) no .
H18A N5 3.356(11) no .
H18A C22 3.487(8) no 2_655
H18A C32 3.241(11) no .
H18A H12A 3.3024(8) no .
H18A H21A 3.4675(12) no 2_655
H18A H22A 2.9808(8) no 2_655
H18A H22C 3.2152(8) no 2_655
H18A H31A 3.4502(12) no .
H18A H31B 3.5365(10) no .
H18B C10 3.526(5) no .
H18B C12 3.377(7) no .
H18B C22 3.378(7) no 4_545
H18B H10 3.1819(8) no .
H18B H12A 2.9724(7) no .
H18B H12C 3.1448(10) no .
H18B H21B 3.5244(7) no 4_545
H18B H22A 2.4818(7) no 4_545
H18C N5 2.991(11) no 2_645
H18C C12 3.578(6) no 3_656
H18C H12A 3.4950(8) no 3_656
H18C H12C 2.8969(10) no 3_656
H18C H22A 3.0474(7) no 4_545
H18C H31A 3.5702(12) no 1_545
H18C H31C 2.8646(9) no 1_545
H19A N2 2.796(5) no 1_545
H19A C8 3.577(4) no 4_544
H19A H8 2.9530(10) no 4_544
H19A H31B 3.3240(7) no 1_545
H19A H31C 3.5588(10) no 1_545
H19B C7 3.070(4) no 4_544
H19B C8 3.173(5) no 4_544
H19B C30 3.549(7) no 4_544
H19B H7 2.7491(8) no 4_544
H19B H8 2.9315(9) no 4_544
H19B H30A 3.0055(9) no 4_544
H19B H30C 3.2332(11) no 4_544
H20A N5 3.067(9) no 2_645
H20A C9 3.269(5) no 4_554
H20A C12 3.230(6) no 4_554
H20A C32 3.532(9) no 2_645
H20A H12A 3.3599(7) no 4_554
H20A H12B 2.6638(8) no 4_554
H20B C9 3.297(5) no 4_554
H20B C10 3.066(5) no 4_554
H20B C11 3.462(4) no 4_554
H20B C30 3.162(7) no 4_544
H20B H10 3.1907(7) no 4_554
H20B H30A 2.6394(6) no 4_544
H20B H30B 2.9987(9) no 4_544
H20B H30C 3.3524(8) no 4_544
H21A N5 3.010(9) no 2_645
H21A C8 3.485(5) no 4_544
H21A C12 3.499(6) no 4_544
H21A H8 3.1973(8) no 4_544
H21A H12C 2.6635(9) no 4_544
H21A H18A 3.4675(12) no 2_645
H21B C7 3.394(5) no 4_544
H21B C8 2.934(5) no 4_544
H21B C9 3.129(5) no 4_544
H21B C30 3.054(7) no 4_544
H21B H8 3.0515(7) no 4_544
H21B H12C 3.0825(7) no 4_544
H21B H18B 3.5244(7) no 4_544
H21B H30A 3.1541(8) no 4_544
H21B H30B 2.9496(7) no 4_544
H21B H30C 2.5609(7) no 4_544
H22A C18 3.190(8) no 4_544
H22A H12C 3.5037(9) no 4_544
H22A H16A 3.3027(8) no 4_544
H22A H18A 2.9808(8) no 2_645
H22A H18B 2.4818(7) no 4_544
H22A H18C 3.0474(7) no 4_544
H22A H31A 3.0814(6) no 4_554
H22B N2 3.269(5) no 4_554
H22B C10 3.504(5) no 4_554
H22B C13 3.592(4) no 4_554
H22B C30 3.482(8) no 4_544
H22B C31 3.590(14) no 4_554
H22B H10 2.9010(10) no 4_554
H22B H12A 3.5849(10) no 4_554
H22B H16A 3.3897(8) no 4_544
H22B H30B 2.7290(8) no 4_544
H22B H30C 3.5781(10) no 4_544
H22B H31A 3.1315(8) no 4_554
H22B H31B 3.2770(8) no 4_554
H22C N5 3.192(10) no 2_645
H22C C12 3.534(6) no 4_554
H22C C31 3.468(10) no 2_645
H22C C32 3.075(9) no 2_645
H22C H10 3.4136(8) no 4_554
H22C H12A 2.9271(10) no 4_554
H22C H12B 3.3717(9) no 4_554
H22C H18A 3.2152(8) no 2_645
H22C H31A 2.9019(7) no 2_645
H22C H31A 3.1604(8) no 4_554
H23A C6 3.004(4) no 4_554
H23A C7 2.968(5) no 4_554
H23A C8 3.227(5) no 4_554
H23A C9 3.521(6) no 4_554
H23A C10 3.526(5) no 4_554
H23A C11 3.306(5) no 4_554
H23A H7 3.3291(12) no 4_554
H23A H30A 3.1038(8) no 4_544
H23B N3 3.554(6) no .
H23B C7 3.379(5) no 4_554
H23B C14 3.363(6) no .
H23B H7 3.2847(10) no 4_554
H24A C30 3.128(9) no 4_544
H24A H4 3.2385(10) no 4_544
H24A H7 3.2632(11) no 4_544
H24A H30A 2.2831(6) no 4_544
H24A H30C 3.2185(7) no 4_544
H24B N3 3.489(6) no 1_545
H24B H3 3.5567(9) no 2_545
H25A N1 3.022(4) no 4_554
H25A C4 3.459(6) no 4_554
H25A C5 2.916(4) no 4_554
H25A C6 3.205(4) no 4_554
H25A C11 3.534(5) no 4_554
H25A C30 3.458(9) no 4_544
H25A H29B 3.3969(9) no 4_544
H25A H30A 2.5881(6) no 4_544
H25B C3 3.590(6) no 4_554
H25B C4 3.128(6) no 4_554
H25B C5 3.251(5) no 4_554
H25B C26 3.291(10) no 3_555
H25B H4 3.2577(11) no 4_554
H25B H26A 3.2094(8) no 3_555
H25B H26C 2.5552(7) no 3_555
H26A C1 3.409(6) no 3_555
H26A H1 2.8191(6) no 3_555
H26A H2 3.2266(10) no 3_555
H26A H25B 3.2094(8) no 3_555
H26A H26C 3.3888(8) no 3_555
H26A H28B 3.4733(10) no 3_555
H26B C3 3.175(6) no 4_544
H26B C4 3.286(5) no 4_544
H26B C29 3.326(8) no 4_544
H26B H1 3.0325(8) no 3_555
H26B H2 3.3944(11) no 3_555
H26B H3 3.0182(9) no 4_544
H26B H4 3.2097(9) no 4_544
H26B H29A 2.6377(6) no 4_544
H26B H29B 3.3442(8) no 4_544
H26B H30A 3.1121(11) no 4_544
H26C C3 3.580(7) no 2_545
H26C C25 3.385(7) no 3_555
H26C C26 3.512(9) no 3_555
H26C H3 3.3133(8) no 2_545
H26C H3 3.3936(11) no 4_544
H26C H25B 2.5552(7) no 3_555
H26C H26A 3.3888(8) no 3_555
H26C H26C 3.2140(9) no 3_555
H27A N2 2.624(4) no 1_545
H27A C13 2.886(4) no 1_545
H27B N2 3.294(4) no 1_545
H27B N3 2.914(6) no 1_545
H27B C13 3.244(4) no 1_545
H27B C14 2.996(6) no 1_545
H27B H7 3.3980(8) no 4_544
H28A Pt1 2.9264(10) no .
H28A N1 2.993(4) no .
H28A C5 3.434(6) no .
H28A C6 3.568(5) no .
H28A C11 3.294(4) no .
H28B N1 3.476(4) no .
H28B C1 3.469(6) no .
H28B H1 3.4556(9) no .
H28B H2 3.5091(9) no 2_545
H28B H26A 3.4733(10) no 3_555
H29A N1 3.233(4) no .
H29A C1 3.382(6) no .
H29A C2 3.446(7) no .
H29A C3 3.353(7) no .
H29A C4 3.180(6) no .
H29A C5 3.105(4) no .
H29A C26 3.520(9) no 4_545
H29A H2 2.9603(6) no 2_545
H29A H26B 2.6377(6) no 4_545
H29B Pt1 3.2959(11) no 1_545
H29B N3 3.357(6) no 1_545
H29B C2 3.401(6) no 2_545
H29B C14 2.991(6) no 1_545
H29B H2 2.4891(8) no 2_545
H29B H25A 3.3969(9) no 4_545
H29B H26B 3.3442(8) no 4_545
H30A C19 3.568(5) no 4_545
H30A C20 3.329(5) no 4_545
H30A C23 3.502(5) no 4_545
H30A C24 2.971(7) no 4_545
H30A C25 3.114(8) no 4_545
H30A H19B 3.0055(9) no 4_545
H30A H20B 2.6394(6) no 4_545
H30A H21B 3.1541(8) no 4_545
H30A H23A 3.1038(8) no 4_545
H30A H24A 2.2831(6) no 4_545
H30A H25A 2.5881(6) no 4_545
H30A H26B 3.1121(11) no 4_545
H30B Pt1 3.5849(11) no 1_545
H30B N2 3.188(5) no 1_545
H30B C13 3.006(5) no 1_545
H30B C21 3.451(5) no 4_545
H30B C22 3.445(7) no 4_545
H30B H20B 2.9987(9) no 4_545
H30B H21B 2.9496(7) no 4_545
H30B H22B 2.7290(8) no 4_545
H30C C5 3.223(5) no .
H30C C6 2.879(4) no .
H30C C7 3.118(5) no .
H30C C11 3.282(4) no .
H30C C21 3.394(5) no 4_545
H30C H7 3.4262(8) no .
H30C H19B 3.2332(11) no 4_545
H30C H20B 3.3524(8) no 4_545
H30C H21B 2.5609(7) no 4_545
H30C H22B 3.5781(10) no 4_545
H30C H24A 3.2185(7) no 4_545
H31A C12 3.476(6) no 3_666
H31A C22 3.314(9) no 4_555
H31A H12A 2.8773(8) no 3_666
H31A H12B 3.2889(10) no 3_666
H31A H18A 3.4502(12) no .
H31A H18C 3.5702(12) no 1_565
H31A H22A 3.0814(6) no 4_555
H31A H22B 3.1315(8) no 4_555
H31A H22C 2.9019(7) no 2_655
H31A H22C 3.1604(8) no 4_555
H31B N2 2.290(5) no .
H31B C13 3.334(5) no .
H31B C17 3.598(6) no .
H31B H16B 3.3405(10) no 1_565
H31B H17A 3.3800(11) no .
H31B H17B 2.9954(9) no .
H31B H18A 3.5365(10) no .
H31B H19A 3.3240(7) no 1_565
H31B H22B 3.2770(8) no 4_555
H31C N5 2.531(11) no 2_655
H31C C12 3.429(6) no 3_666
H31C C32 3.596(11) no 2_655
H31C H12A 3.2393(8) no 3_666
H31C H12B 3.0453(10) no 3_666
H31C H12C 3.4398(8) no 3_666
H31C H16B 2.8637(7) no 1_565
H31C H18C 2.8646(9) no 1_565
H31C H19A 3.5588(10) no 1_565

loop_
_geom_torsion_atom_site_label_1
_geom_torsion_atom_site_label_2
_geom_torsion_atom_site_label_3
_geom_torsion_atom_site_label_4
_geom_torsion
_geom_torsion_publ_flag
N1 Pt1 C11 C6 -2.9(3) no
N1 Pt1 C11 C10 176.9(4) no
C11 Pt1 N1 C1 -178.2(3) no
C11 Pt1 N1 C5 3.3(3) no
C14 Pt1 N1 C1 2.0(3) no
C14 Pt1 N1 C5 -176.5(3) no
C13 Pt1 C11 C6 176.0(3) no
C13 Pt1 C11 C10 -4.2(4) no
Pt1 N1 C1 C2 -178.6(3) no
Pt1 N1 C5 C4 177.5(3) no
Pt1 N1 C5 C6 -3.0(5) no
C1 N1 C5 C4 -1.0(6) no
C1 N1 C5 C6 178.4(4) no
C5 N1 C1 C2 -0.2(8) no
C15 N4 C19 C20 -53.5(5) no
C19 N4 C15 C16 -59.1(6) no
C15 N4 C23 C24 -171.7(4) no
C23 N4 C15 C16 179.4(4) no
C15 N4 C27 C28 63.0(4) no
C27 N4 C15 C16 58.6(5) no
C19 N4 C23 C24 67.0(6) no
C23 N4 C19 C20 65.6(5) no
C19 N4 C27 C28 -176.7(3) no
C27 N4 C19 C20 -173.2(3) no
C23 N4 C27 C28 -55.5(4) no
C27 N4 C23 C24 -51.6(5) no
N1 C1 C2 C3 1.6(9) no
C1 C2 C3 C4 -1.6(9) no
C2 C3 C4 C5 0.4(9) no
C3 C4 C5 N1 0.9(8) no
C3 C4 C5 C6 -178.5(5) no
N1 C5 C6 C7 -178.3(3) no
N1 C5 C6 C11 0.5(5) no
C4 C5 C6 C7 1.1(7) no
C4 C5 C6 C11 180.0(4) no
C5 C6 C7 C8 177.8(4) no
C5 C6 C11 Pt1 2.3(5) no
C5 C6 C11 C10 -177.6(3) no
C7 C6 C11 Pt1 -178.9(3) no
C7 C6 C11 C10 1.3(6) no
C11 C6 C7 C8 -0.9(6) no
C6 C7 C8 C9 -0.3(7) no
C7 C8 C9 C10 1.1(7) no
C7 C8 C9 C12 -178.7(4) no
C8 C9 C10 C11 -0.7(7) no
C12 C9 C10 C11 179.1(4) no
C9 C10 C11 Pt1 179.8(4) no
C9 C10 C11 C6 -0.4(6) no
N4 C15 C16 C17 166.1(4) no
C15 C16 C17 C18 175.8(5) no
N4 C19 C20 C21 178.3(3) no
C19 C20 C21 C22 177.6(4) no
N4 C23 C24 C25 -174.8(4) no
C23 C24 C25 C26 -176.4(5) no
N4 C27 C28 C29 -171.8(3) no
C27 C28 C29 C30 71.3(5) no
